data_4335810
loop_
_publ_author_name
'Sumanta Sarkar'
'Sebastian C. Peter'

_publ_section_title
;
 Structural Phase Transitions in a New Compound Eu2AgGe3
;
_journal_name_full 'Inorganic Chemistry'
_journal_page_first 9741
_journal_page_last 9748
_journal_paper_doi 10.1021/ic400369a
_journal_volume 52
_journal_year 2013
_chemical_formula_sum 'Ag0.56 Eu Ge1.44'
_chemical_formula_weight 316.90
_chemical_name_systematic
;
 ?
;
_space_group_IT_number 191
_symmetry_cell_setting hexagonal
_symmetry_space_group_name_Hall '-P 6 2'
_symmetry_space_group_name_H-M 'P 6/m m m'
_atom_sites_solution_primary direct
_atom_sites_solution_secondary difmap
_audit_creation_method SHELXL-97
_cell_angle_alpha 90.00
_cell_angle_beta 90.00
_cell_angle_gamma 120.00
_cell_formula_units_Z 1
_cell_length_a 4.3534(6)
_cell_length_b 4.3534(6)
_cell_length_c 4.4402(9)
_cell_measurement_reflns_used 639
_cell_measurement_temperature 293(2)
_cell_measurement_theta_max 29.23
_cell_measurement_theta_min 4.56
_cell_volume 72.88(2)
_computing_structure_refinement 'SHELXL-97 (Sheldrick, 2008)'
_computing_structure_solution 'SHELXL-97 (Sheldrick, 2008)'
_diffrn_ambient_temperature 293(2)
_diffrn_measured_fraction_theta_full 0.967
_diffrn_measured_fraction_theta_max 0.967
_diffrn_measurement_device_type 'stoe ipds 2'
_diffrn_measurement_method rotation
_diffrn_radiation_monochromator graphite
_diffrn_radiation_source 'fine-focus sealed tube'
_diffrn_radiation_type MoK\a
_diffrn_radiation_wavelength 0.71073
_diffrn_reflns_av_R_equivalents 0.1222
_diffrn_reflns_av_sigmaI/netI 0.0476
_diffrn_reflns_limit_h_max 5
_diffrn_reflns_limit_h_min -5
_diffrn_reflns_limit_k_max 5
_diffrn_reflns_limit_k_min -5
_diffrn_reflns_limit_l_max 6
_diffrn_reflns_limit_l_min -6
_diffrn_reflns_number 639
_diffrn_reflns_theta_full 29.34
_diffrn_reflns_theta_max 29.34
_diffrn_reflns_theta_min 4.59
_exptl_absorpt_coefficient_mu 39.372
_exptl_absorpt_correction_T_max 0.2435
_exptl_absorpt_correction_T_min 0.1105
_exptl_absorpt_correction_type empirical
_exptl_crystal_colour metallic
_exptl_crystal_density_diffrn 7.221
_exptl_crystal_description irregular
_exptl_crystal_F_000 135
_exptl_crystal_size_max 0.12
_exptl_crystal_size_mid 0.10
_exptl_crystal_size_min 0.08
_refine_diff_density_max 3.773
_refine_diff_density_min -2.492
_refine_diff_density_rms 0.480
_refine_ls_extinction_coef 0.049(18)
_refine_ls_extinction_expression Fc^*^=kFc[1+0.001xFc^2^\l^3^/sin(2\q)]^-1/4^
_refine_ls_extinction_method SHELXL
_refine_ls_goodness_of_fit_ref 1.403
_refine_ls_matrix_type full
_refine_ls_number_parameters 7
_refine_ls_number_reflns 59
_refine_ls_number_restraints 0
_refine_ls_restrained_S_all 1.403
_refine_ls_R_factor_all 0.0410
_refine_ls_R_factor_gt 0.0398
_refine_ls_shift/su_max 0.000
_refine_ls_shift/su_mean 0.000
_refine_ls_structure_factor_coef Fsqd
_refine_ls_weighting_details 'calc w=1/[\s^2^(Fo^2^)+(0.0376P)^2^+0.2346P] where P=(Fo^2^+2Fc^2^)/3'
_refine_ls_weighting_scheme calc
_refine_ls_wR_factor_gt 0.0856
_refine_ls_wR_factor_ref 0.0918
_reflns_number_gt 58
_reflns_number_total 59
_reflns_threshold_expression >2\s(I)
_cod_data_source_file ic400369a_si_002_1.cif
_cod_data_source_block Eu2AgGe3_P6/mmm
_cod_database_code 4335810

loop_
_symmetry_equiv_pos_as_xyz
'x, y, z'
'-y, x-y, z'
'-x+y, -x, z'
'-x, -y, z'
'y, -x+y, z'
'x-y, x, z'
'y, x, -z'
'x-y, -y, -z'
'-x, -x+y, -z'
'-y, -x, -z'
'-x+y, y, -z'
'x, x-y, -z'
'-x, -y, -z'
'y, -x+y, -z'
'x-y, x, -z'
'x, y, -z'
'-y, x-y, -z'
'-x+y, -x, -z'
'-y, -x, z'
'-x+y, y, z'
'x, x-y, z'
'y, x, z'
'x-y, -y, z'
'-x, -x+y, z'

loop_
_atom_site_label
_atom_site_type_symbol
_atom_site_fract_x
_atom_site_fract_y
_atom_site_fract_z
_atom_site_U_iso_or_equiv
_atom_site_adp_type
_atom_site_occupancy
_atom_site_symmetry_multiplicity
_atom_site_calc_flag
_atom_site_refinement_flags
Eu1 Eu 0.0000 0.0000 0.5000 0.0119(8) Uani 1 24 d S
Ag1 Ag 0.3333 -0.3333 0.0000 0.0193(10) Uani 0.28(2) 12 d SP
Ge1 Ge 0.3333 -0.3333 0.0000 0.0193(10) Uani 0.72(2) 12 d SP

loop_
_atom_site_aniso_label
_atom_site_aniso_U_11
_atom_site_aniso_U_22
_atom_site_aniso_U_33
_atom_site_aniso_U_23
_atom_site_aniso_U_13
_atom_site_aniso_U_12
Eu1 0.0099(9) 0.0099(9) 0.0158(12) 0.000 0.000 0.0050(4)
Ag1 0.0085(11) 0.0085(11) 0.0407(17) 0.000 0.000 0.0043(5)
Ge1 0.0085(11) 0.0085(11) 0.0407(17) 0.000 0.000 0.0043(5)

loop_
_atom_type_symbol
_atom_type_description
_atom_type_scat_dispersion_real
_atom_type_scat_dispersion_imag
_atom_type_scat_source
Ge Ge 0.1547 1.8001 'International Tables Vol C Tables 4.2.6.8 and 6.1.1.4'
Ag Ag -0.8971 1.1015 'International Tables Vol C Tables 4.2.6.8 and 6.1.1.4'
Eu Eu -0.1578 3.6682 'International Tables Vol C Tables 4.2.6.8 and 6.1.1.4'

loop_
_geom_angle_atom_site_label_1
_geom_angle_atom_site_label_2
_geom_angle_atom_site_label_3
_geom_angle
_geom_angle_site_symmetry_1
_geom_angle_site_symmetry_3
Ge1 Eu1 Ge1 135.983(5) 13_656 13_545
Ge1 Eu1 Ge1 44.017(5) 13_656 1_566
Ge1 Eu1 Ge1 180.0 13_545 1_566
Ge1 Eu1 Ge1 180.0 13_656 1_455
Ge1 Eu1 Ge1 44.017(5) 13_545 1_455
Ge1 Eu1 Ge1 135.983(5) 1_566 1_455
Ge1 Eu1 Ag1 0.0 13_656 13_656
Ge1 Eu1 Ag1 135.983(5) 13_545 13_656
Ge1 Eu1 Ag1 44.017(5) 1_566 13_656
Ge1 Eu1 Ag1 180.0 1_455 13_656
Ge1 Eu1 Ag1 135.983(5) 13_656 13_545
Ge1 Eu1 Ag1 0.0 13_545 13_545
Ge1 Eu1 Ag1 180.0 1_566 13_545
Ge1 Eu1 Ag1 44.017(5) 1_455 13_545
Ag1 Eu1 Ag1 135.983(5) 13_656 13_545
Ge1 Eu1 Ag1 44.017(5) 13_656 1_566
Ge1 Eu1 Ag1 180.0 13_545 1_566
Ge1 Eu1 Ag1 0.0 1_566 1_566
Ge1 Eu1 Ag1 135.983(5) 1_455 1_566
Ag1 Eu1 Ag1 44.017(5) 13_656 1_566
Ag1 Eu1 Ag1 180.0 13_545 1_566
Ge1 Eu1 Ag1 180.0 13_656 1_455
Ge1 Eu1 Ag1 44.017(5) 13_545 1_455
Ge1 Eu1 Ag1 135.983(5) 1_566 1_455
Ge1 Eu1 Ag1 0.0 1_455 1_455
Ag1 Eu1 Ag1 180.0 13_656 1_455
Ag1 Eu1 Ag1 44.017(5) 13_545 1_455
Ag1 Eu1 Ag1 135.983(5) 1_566 1_455
Ge1 Eu1 Ag1 99.056(11) 13_656 .
Ge1 Eu1 Ag1 44.017(5) 13_545 .
Ge1 Eu1 Ag1 135.983(5) 1_566 .
Ge1 Eu1 Ag1 80.944(10) 1_455 .
Ag1 Eu1 Ag1 99.056(11) 13_656 .
Ag1 Eu1 Ag1 44.017(5) 13_545 .
Ag1 Eu1 Ag1 135.983(5) 1_566 .
Ag1 Eu1 Ag1 80.944(10) 1_455 .
Ge1 Eu1 Ge1 80.944(11) 13_656 13_556
Ge1 Eu1 Ge1 135.983(5) 13_545 13_556
Ge1 Eu1 Ge1 44.017(5) 1_566 13_556
Ge1 Eu1 Ge1 99.056(10) 1_455 13_556
Ag1 Eu1 Ge1 80.944(11) 13_656 13_556
Ag1 Eu1 Ge1 135.983(5) 13_545 13_556
Ag1 Eu1 Ge1 44.017(5) 1_566 13_556
Ag1 Eu1 Ge1 99.056(10) 1_455 13_556
Ag1 Eu1 Ge1 180.0 . 13_556
Ge1 Eu1 Ge1 135.983(5) 13_656 13
Ge1 Eu1 Ge1 80.944(11) 13_545 13
Ge1 Eu1 Ge1 99.056(10) 1_566 13
Ge1 Eu1 Ge1 44.017(5) 1_455 13
Ag1 Eu1 Ge1 135.983(5) 13_656 13
Ag1 Eu1 Ge1 80.944(11) 13_545 13
Ag1 Eu1 Ge1 99.056(10) 1_566 13
Ag1 Eu1 Ge1 44.017(5) 1_455 13
Ag1 Eu1 Ge1 97.092(14) . 13
Ge1 Eu1 Ge1 82.908(14) 13_556 13
Ge1 Ag1 Ge1 120.0 13_655 13_545
Ge1 Ag1 Ag1 0.0 13_655 13_655
Ge1 Ag1 Ag1 120.0 13_545 13_655
Ge1 Ag1 Ag1 120.0 13_655 13_545
Ge1 Ag1 Ag1 0.0 13_545 13_545
Ag1 Ag1 Ag1 120.0 13_655 13_545
Ge1 Ag1 Ge1 120.0 13_655 13_645
Ge1 Ag1 Ge1 120.0 13_545 13_645
Ag1 Ag1 Ge1 120.0 13_655 13_645
Ag1 Ag1 Ge1 120.0 13_545 13_645
Ge1 Ag1 Ag1 120.0 13_655 13_645
Ge1 Ag1 Ag1 120.0 13_545 13_645
Ag1 Ag1 Ag1 120.0 13_655 13_645
Ag1 Ag1 Ag1 120.0 13_545 13_645
Ge1 Ag1 Ag1 0.0 13_645 13_645
Ge1 Ag1 Eu1 138.546(7) 13_655 1_544
Ge1 Ag1 Eu1 67.991(2) 13_545 1_544
Ag1 Ag1 Eu1 138.546(7) 13_655 1_544
Ag1 Ag1 Eu1 67.991(2) 13_545 1_544
Ge1 Ag1 Eu1 67.992(2) 13_645 1_544
Ag1 Ag1 Eu1 67.992(2) 13_645 1_544
Ge1 Ag1 Eu1 67.991(2) 13_655 1_655
Ge1 Ag1 Eu1 138.546(7) 13_545 1_655
Ag1 Ag1 Eu1 67.991(2) 13_655 1_655
Ag1 Ag1 Eu1 138.546(7) 13_545 1_655
Ge1 Ag1 Eu1 67.992(2) 13_645 1_655
Ag1 Ag1 Eu1 67.992(2) 13_645 1_655
Eu1 Ag1 Eu1 135.983(5) 1_544 1_655
Ge1 Ag1 Eu1 67.991(2) 13_655 .
Ge1 Ag1 Eu1 67.992(3) 13_545 .
Ag1 Ag1 Eu1 67.991(2) 13_655 .
Ag1 Ag1 Eu1 67.992(3) 13_545 .
Ge1 Ag1 Eu1 138.546(7) 13_645 .
Ag1 Ag1 Eu1 138.546(7) 13_645 .
Eu1 Ag1 Eu1 135.983(5) 1_544 .
Eu1 Ag1 Eu1 80.944(11) 1_655 .
Ge1 Ag1 Eu1 67.992(2) 13_655 1_554
Ge1 Ag1 Eu1 67.991(3) 13_545 1_554
Ag1 Ag1 Eu1 67.992(2) 13_655 1_554
Ag1 Ag1 Eu1 67.991(3) 13_545 1_554
Ge1 Ag1 Eu1 138.546(7) 13_645 1_554
Ag1 Ag1 Eu1 138.546(7) 13_645 1_554
Eu1 Ag1 Eu1 80.944(11) 1_544 1_554
Eu1 Ag1 Eu1 135.983(5) 1_655 1_554
Eu1 Ag1 Eu1 82.908(14) . 1_554
Ge1 Ag1 Eu1 67.992(3) 13_655 1_654
Ge1 Ag1 Eu1 138.546(7) 13_545 1_654
Ag1 Ag1 Eu1 67.992(3) 13_655 1_654
Ag1 Ag1 Eu1 138.546(7) 13_545 1_654
Ge1 Ag1 Eu1 67.992(3) 13_645 1_654
Ag1 Ag1 Eu1 67.992(3) 13_645 1_654
Eu1 Ag1 Eu1 80.944(11) 1_544 1_654
Eu1 Ag1 Eu1 82.908(14) 1_655 1_654
Eu1 Ag1 Eu1 135.983(5) . 1_654
Eu1 Ag1 Eu1 80.944(11) 1_554 1_654
Ge1 Ag1 Eu1 138.546(7) 13_655 1_545
Ge1 Ag1 Eu1 67.992(2) 13_545 1_545
Ag1 Ag1 Eu1 138.546(7) 13_655 1_545
Ag1 Ag1 Eu1 67.992(2) 13_545 1_545
Ge1 Ag1 Eu1 67.991(2) 13_645 1_545
Ag1 Ag1 Eu1 67.991(2) 13_645 1_545
Eu1 Ag1 Eu1 82.908(14) 1_544 1_545
Eu1 Ag1 Eu1 80.944(11) 1_655 1_545
Eu1 Ag1 Eu1 80.944(11) . 1_545
Eu1 Ag1 Eu1 135.983(5) 1_554 1_545
Eu1 Ag1 Eu1 135.983(5) 1_654 1_545

loop_
_geom_bond_atom_site_label_1
_geom_bond_atom_site_label_2
_geom_bond_distance
_geom_bond_site_symmetry_2
Eu1 Ge1 3.3535(4) 13_656
Eu1 Ge1 3.3535(4) 13_545
Eu1 Ge1 3.3535(4) 1_566
Eu1 Ge1 3.3535(4) 1_455
Eu1 Ag1 3.3535(4) 13_656
Eu1 Ag1 3.3535(4) 13_545
Eu1 Ag1 3.3535(4) 1_566
Eu1 Ag1 3.3535(4) 1_455
Eu1 Ag1 3.3535(4) .
Eu1 Ge1 3.3535(4) 13_556
Eu1 Ge1 3.3535(4) 13
Ag1 Ge1 2.5134(3) 13_655
Ag1 Ge1 2.5134(3) 13_545
Ag1 Ag1 2.5134(3) 13_655
Ag1 Ag1 2.5134(3) 13_545
Ag1 Ge1 2.5134(3) 13_645
Ag1 Ag1 2.5134(3) 13_645
Ag1 Eu1 3.3535(4) 1_544
Ag1 Eu1 3.3535(4) 1_655
Ag1 Eu1 3.3535(4) 1_554
Ag1 Eu1 3.3535(4) 1_654
Ag1 Eu1 3.3535(4) 1_545
